data_1503757
loop_
_publ_author_name
'Yu, Binxun'
'Jiang, Tuo'
'Quan, Weiguo'
'Li, Junpeng'
'Pan, Xinfu'
'She, Xuegong'

_publ_section_title
;
 An efficient method for construction of the angularly fused
 6,3,5-tricyclic skeleton of mycorrhizin A and its analogues.
;
_journal_issue 3
_journal_name_full 'Organic letters'
_journal_page_first 629
_journal_page_last 632
_journal_paper_doi 10.1021/ol8026895
_journal_volume 11
_journal_year 2009
_chemical_formula_moiety 'C15 H18 O4, 2(H2 O)'
_chemical_formula_sum 'C15 H22 O6'
_chemical_formula_weight 298.33
_chemical_name_systematic
; 
 ? 
;
_space_group_IT_number 14
_symmetry_cell_setting monoclinic
_symmetry_space_group_name_Hall '-P 2ybc'
_symmetry_space_group_name_H-M 'P 1 21/c 1'
_atom_sites_solution_hydrogens geom
_atom_sites_solution_primary direct
_atom_sites_solution_secondary difmap
_audit_creation_method SHELXL-97
_cell_angle_alpha 90.00
_cell_angle_beta 127.43(4)
_cell_angle_gamma 90.00
_cell_formula_units_Z 4
_cell_length_a 14.751(11)
_cell_length_b 6.363(5)
_cell_length_c 19.945(11)
_cell_measurement_reflns_used 2279
_cell_measurement_temperature 296(2)
_cell_measurement_theta_max 27.78
_cell_measurement_theta_min 3.45
_cell_volume 1487(2)
_computing_cell_refinement 'Bruker SMART'
_computing_data_collection 'Bruker SMART'
_computing_data_reduction 'Bruker SAINT'
_computing_molecular_graphics 'Bruker SHELXTL'
_computing_publication_material 'Bruker SHELXTL'
_computing_structure_refinement 'SHELXL-97 (Sheldrick, 1997)'
_computing_structure_solution 'SHELXS-97 (Sheldrick, 1990)'
_diffrn_ambient_temperature 296(2)
_diffrn_measured_fraction_theta_full 0.979
_diffrn_measured_fraction_theta_max 0.979
_diffrn_measurement_device_type 'CCD area detector'
_diffrn_measurement_method 'phi and omega scans'
_diffrn_radiation_monochromator graphite
_diffrn_radiation_source 'fine-focus sealed tube'
_diffrn_radiation_type MoK\a
_diffrn_radiation_wavelength 0.71073
_diffrn_reflns_av_R_equivalents 0.1151
_diffrn_reflns_av_sigmaI/netI 0.1072
_diffrn_reflns_limit_h_max 13
_diffrn_reflns_limit_h_min -17
_diffrn_reflns_limit_k_max 7
_diffrn_reflns_limit_k_min -7
_diffrn_reflns_limit_l_max 24
_diffrn_reflns_limit_l_min -20
_diffrn_reflns_number 6481
_diffrn_reflns_theta_full 25.50
_diffrn_reflns_theta_max 25.50
_diffrn_reflns_theta_min 2.05
_exptl_absorpt_coefficient_mu 0.103
_exptl_absorpt_correction_T_max 0.9751
_exptl_absorpt_correction_T_min 0.9692
_exptl_absorpt_correction_type multi-scan
_exptl_absorpt_process_details sadabs
_exptl_crystal_colour colorless
_exptl_crystal_density_diffrn 1.333
_exptl_crystal_density_method 'not measured'
_exptl_crystal_description block
_exptl_crystal_F_000 640
_exptl_crystal_size_max 0.31
_exptl_crystal_size_mid 0.27
_exptl_crystal_size_min 0.25
_refine_diff_density_max 0.527
_refine_diff_density_min -0.505
_refine_diff_density_rms 0.146
_refine_ls_extinction_method none
_refine_ls_goodness_of_fit_ref 1.132
_refine_ls_hydrogen_treatment mixed
_refine_ls_matrix_type full
_refine_ls_number_parameters 211
_refine_ls_number_reflns 2717
_refine_ls_number_restraints 6
_refine_ls_restrained_S_all 1.132
_refine_ls_R_factor_all 0.1374
_refine_ls_R_factor_gt 0.1142
_refine_ls_shift/su_max 0.000
_refine_ls_shift/su_mean 0.000
_refine_ls_structure_factor_coef Fsqd
_refine_ls_weighting_details 'calc w=1/[\s^2^(Fo^2^)+(0.2000P)^2^+0.0000P] where P=(Fo^2^+2Fc^2^)/3'
_refine_ls_weighting_scheme calc
_refine_ls_wR_factor_gt 0.2845
_refine_ls_wR_factor_ref 0.3222
_reflns_number_gt 1855
_reflns_number_total 2717
_reflns_threshold_expression >2sigma(I)
_cod_data_source_file ol8026895_si_003.cif
_cod_data_source_block p-1
_cod_depositor_comments
;
The following automatic conversions were performed:

'_symmetry_cell_setting' value 'Monoclinic' changed to 'monoclinic'
according to /home/saulius/struct/CIF-dictionaries/cif_core.dic
dictionary named 'cif_core.dic' version 2.4.2 from 2011-04-26.

Automatic conversion script
Id: cif_fix_values 1715 2011-07-08 13:25:40Z adriana 
;
_cod_original_cell_volume 1486.6(18)
_cod_original_sg_symbol_H-M P2(1)/C
_cod_database_code 1503757

loop_
_symmetry_equiv_pos_as_xyz
'x, y, z'
'-x, y+1/2, -z+1/2'
'-x, -y, -z'
'x, -y-1/2, z-1/2'

loop_
_atom_site_label
_atom_site_type_symbol
_atom_site_fract_x
_atom_site_fract_y
_atom_site_fract_z
_atom_site_U_iso_or_equiv
_atom_site_adp_type
_atom_site_occupancy
_atom_site_symmetry_multiplicity
_atom_site_calc_flag
_atom_site_refinement_flags
C1 C 0.3934(3) -0.0270(7) 0.3779(3) 0.0402(10) Uani 1 1 d .
H1A H 0.4506 -0.0239 0.3692 0.060 Uiso 1 1 calc R
H1B H 0.3924 -0.1633 0.3981 0.060 Uiso 1 1 calc R
H1C H 0.4107 0.0775 0.4189 0.060 Uiso 1 1 calc R
C2 C 0.2768(3) 0.0187(6) 0.2948(2) 0.0276(9) Uani 1 1 d .
C3 C 0.2481(4) -0.1403(7) 0.2272(3) 0.0451(11) Uani 1 1 d .
H3A H 0.1737 -0.1106 0.1759 0.068 Uiso 1 1 calc R
H3B H 0.2489 -0.2795 0.2461 0.068 Uiso 1 1 calc R
H3C H 0.3037 -0.1309 0.2169 0.068 Uiso 1 1 calc R
C4 C 0.1846(3) -0.0004(5) 0.3070(2) 0.0233(8) Uani 1 1 d .
H4 H 0.1627 -0.1465 0.3059 0.028 Uiso 1 1 calc R
C5 C 0.0877(3) 0.1461(7) 0.2689(2) 0.0326(9) Uani 1 1 d .
H5A H 0.0127 0.0865 0.2434 0.039 Uiso 1 1 calc R
H5B H 0.0879 0.2687 0.2401 0.039 Uiso 1 1 calc R
C6 C 0.1731(3) 0.1410(6) 0.3644(2) 0.0246(8) Uani 1 1 d .
C7 C 0.1346(3) 0.0339(5) 0.4101(2) 0.0231(8) Uani 1 1 d .
H7 H 0.0978 -0.0993 0.3816 0.028 Uiso 1 1 calc R
C8 C 0.2361(3) -0.0121(5) 0.5013(2) 0.0249(8) Uani 1 1 d .
H8 H 0.2853 -0.1129 0.5001 0.030 Uiso 1 1 calc R
C9 C 0.3054(3) 0.1817(5) 0.5450(2) 0.0232(8) Uani 1 1 d .
C10 C 0.3183(3) 0.3316(5) 0.5013(2) 0.0233(8) Uani 1 1 d .
C11 C 0.2519(3) 0.3205(6) 0.4078(2) 0.0280(8) Uani 1 1 d .
C12 C 0.3926(3) 0.5013(6) 0.5437(2) 0.0310(9) Uani 1 1 d .
H12 H 0.4022 0.5993 0.5139 0.037 Uiso 1 1 calc R
C13 C 0.4513(3) 0.5230(7) 0.6294(3) 0.0418(11) Uani 1 1 d .
H13 H 0.5013 0.6349 0.6580 0.050 Uiso 1 1 calc R
C14 C 0.4352(3) 0.3757(8) 0.6727(2) 0.0445(12) Uani 1 1 d .
H14 H 0.4746 0.3900 0.7306 0.053 Uiso 1 1 calc R
C15 C 0.3631(3) 0.2123(7) 0.6318(2) 0.0327(9) Uani 1 1 d .
H15 H 0.3516 0.1184 0.6617 0.039 Uiso 1 1 calc R
O1 O 0.2781(2) 0.2157(5) 0.26306(15) 0.0364(7) Uani 1 1 d .
H1 H 0.2843 0.3092 0.2939 0.055 Uiso 1 1 calc R
O2 O 0.0539(2) 0.1628(4) 0.40711(18) 0.0335(7) Uani 1 1 d .
H2 H 0.0077 0.0886 0.4062 0.050 Uiso 1 1 calc R
O3 O 0.2043(2) -0.1029(4) 0.54805(16) 0.0355(7) Uani 1 1 d .
H3 H 0.1778 -0.2202 0.5293 0.053 Uiso 1 1 calc R
O4 O 0.2655(3) 0.4533(5) 0.37139(17) 0.0499(9) Uani 1 1 d .
O5 O 0.0970(2) 0.3758(5) 0.10195(19) 0.0426(8) Uani 1 1 d D
O6 O 0.0757(3) 0.5662(7) 0.4670(4) 0.0928(18) Uani 1 1 d D
H7O H 0.107(8) 0.433(8) 0.490(6) 0.17(4) Uiso 1 1 d D
H6O H 0.044(5) 0.633(9) 0.488(4) 0.09(2) Uiso 1 1 d D
H8O H 0.156(3) 0.310(7) 0.151(2) 0.046(13) Uiso 1 1 d D
H9O H 0.037(4) 0.419(11) 0.103(4) 0.10(2) Uiso 1 1 d D

loop_
_atom_site_aniso_label
_atom_site_aniso_U_11
_atom_site_aniso_U_22
_atom_site_aniso_U_33
_atom_site_aniso_U_23
_atom_site_aniso_U_13
_atom_site_aniso_U_12
C1 0.0253(19) 0.055(3) 0.040(2) 0.0110(19) 0.0192(17) 0.0089(16)
C2 0.0280(18) 0.036(2) 0.0262(18) 0.0022(15) 0.0201(15) -0.0009(14)
C3 0.056(3) 0.051(3) 0.047(2) -0.014(2) 0.042(2) -0.0062(19)
C4 0.0242(16) 0.0284(19) 0.0197(16) -0.0025(13) 0.0146(14) -0.0019(12)
C5 0.0209(16) 0.052(2) 0.0184(17) 0.0039(15) 0.0085(14) 0.0020(14)
C6 0.0250(16) 0.0304(19) 0.0194(16) 0.0022(13) 0.0139(14) 0.0024(12)
C7 0.0248(17) 0.0257(18) 0.0233(17) -0.0037(13) 0.0170(14) -0.0018(12)
C8 0.0274(17) 0.0280(19) 0.0281(17) 0.0044(14) 0.0214(15) 0.0037(12)
C9 0.0155(14) 0.0317(19) 0.0233(16) -0.0011(14) 0.0122(13) 0.0048(12)
C10 0.0232(16) 0.0236(17) 0.0264(17) -0.0018(13) 0.0168(14) 0.0023(12)
C11 0.0362(18) 0.0269(19) 0.0292(18) 0.0018(14) 0.0242(16) 0.0001(14)
C12 0.0294(18) 0.027(2) 0.042(2) -0.0028(15) 0.0243(17) -0.0044(13)
C13 0.032(2) 0.048(3) 0.040(2) -0.0123(19) 0.0190(18) -0.0117(16)
C14 0.034(2) 0.072(3) 0.024(2) -0.0111(19) 0.0159(17) -0.0097(19)
C15 0.0256(18) 0.049(2) 0.0241(18) 0.0026(16) 0.0155(15) 0.0016(15)
O1 0.0397(15) 0.0424(17) 0.0313(15) 0.0038(12) 0.0238(13) -0.0040(12)
O2 0.0235(13) 0.0385(16) 0.0476(16) -0.0047(12) 0.0264(12) -0.0017(10)
O3 0.0494(16) 0.0339(16) 0.0370(15) -0.0010(12) 0.0334(13) -0.0097(12)
O4 0.083(2) 0.0365(18) 0.0404(17) -0.0003(13) 0.0428(17) -0.0196(15)
O5 0.0329(15) 0.058(2) 0.0426(16) 0.0054(14) 0.0261(13) 0.0044(12)
O6 0.051(2) 0.043(2) 0.145(4) -0.024(3) 0.039(3) -0.0056(17)

loop_
_atom_type_symbol
_atom_type_description
_atom_type_scat_dispersion_real
_atom_type_scat_dispersion_imag
_atom_type_scat_source
C C 0.0033 0.0016 'International Tables Vol C Tables 4.2.6.8 and 6.1.1.4'
H H 0.0000 0.0000 'International Tables Vol C Tables 4.2.6.8 and 6.1.1.4'
O O 0.0106 0.0060 'International Tables Vol C Tables 4.2.6.8 and 6.1.1.4'

loop_
_geom_angle_atom_site_label_1
_geom_angle_atom_site_label_2
_geom_angle_atom_site_label_3
_geom_angle
C2 C1 H1A 109.5
C2 C1 H1B 109.5
H1A C1 H1B 109.5
C2 C1 H1C 109.5
H1A C1 H1C 109.5
H1B C1 H1C 109.5
O1 C2 C1 110.1(3)
O1 C2 C3 105.3(3)
C1 C2 C3 111.0(3)
O1 C2 C4 113.5(3)
C1 C2 C4 109.8(3)
C3 C2 C4 107.0(3)
C2 C3 H3A 109.5
C2 C3 H3B 109.5
H3A C3 H3B 109.5
C2 C3 H3C 109.5
H3A C3 H3C 109.5
H3B C3 H3C 109.5
C5 C4 C2 123.2(3)
C5 C4 C6 60.3(2)
C2 C4 C6 125.6(3)
C5 C4 H4 112.7
C2 C4 H4 112.7
C6 C4 H4 112.7
C4 C5 C6 62.2(2)
C4 C5 H5A 117.5
C6 C5 H5A 117.5
C4 C5 H5B 117.5
C6 C5 H5B 117.5
H5A C5 H5B 114.6
C11 C6 C7 116.8(3)
C11 C6 C5 118.4(3)
C7 C6 C5 116.1(3)
C11 C6 C4 118.9(3)
C7 C6 C4 116.0(3)
C5 C6 C4 57.5(2)
O2 C7 C6 109.3(3)
O2 C7 C8 110.5(3)
C6 C7 C8 110.6(3)
O2 C7 H7 108.8
C6 C7 H7 108.8
C8 C7 H7 108.8
O3 C8 C9 109.9(3)
O3 C8 C7 113.0(3)
C9 C8 C7 111.3(3)
O3 C8 H8 107.4
C9 C8 H8 107.4
C7 C8 H8 107.4
C10 C9 C15 118.0(3)
C10 C9 C8 120.7(3)
C15 C9 C8 121.3(3)
C9 C10 C12 120.7(3)
C9 C10 C11 121.3(3)
C12 C10 C11 118.0(3)
O4 C11 C6 123.2(3)
O4 C11 C10 119.8(3)
C6 C11 C10 117.0(3)
C13 C12 C10 119.9(4)
C13 C12 H12 120.0
C10 C12 H12 120.0
C12 C13 C14 119.2(4)
C12 C13 H13 120.4
C14 C13 H13 120.4
C15 C14 C13 121.0(4)
C15 C14 H14 119.5
C13 C14 H14 119.5
C14 C15 C9 121.1(4)
C14 C15 H15 119.5
C9 C15 H15 119.5
C2 O1 H1 109.5
C7 O2 H2 109.5
C8 O3 H3 109.5
H8O O5 H9O 114(3)
H7O O6 H6O 116(4)

loop_
_geom_bond_atom_site_label_1
_geom_bond_atom_site_label_2
_geom_bond_distance
C1 C2 1.525(5)
C1 H1A 0.9600
C1 H1B 0.9600
C1 H1C 0.9600
C2 O1 1.410(5)
C2 C3 1.526(5)
C2 C4 1.525(5)
C3 H3A 0.9600
C3 H3B 0.9600
C3 H3C 0.9600
C4 C5 1.473(5)
C4 C6 1.545(5)
C4 H4 0.9800
C5 C6 1.517(5)
C5 H5A 0.9700
C5 H5B 0.9700
C6 C11 1.477(5)
C6 C7 1.498(5)
C7 O2 1.416(4)
C7 C8 1.526(5)
C7 H7 0.9800
C8 O3 1.397(4)
C8 C9 1.497(5)
C8 H8 0.9800
C9 C10 1.379(5)
C9 C15 1.404(5)
C10 C12 1.398(5)
C10 C11 1.491(5)
C11 O4 1.208(4)
C12 C13 1.375(6)
C12 H12 0.9300
C13 C14 1.389(6)
C13 H13 0.9300
C14 C15 1.350(6)
C14 H14 0.9300
C15 H15 0.9300
O1 H1 0.8200
O2 H2 0.8200
O3 H3 0.8200
O5 H8O 0.92(2)
O5 H9O 0.94(3)
O6 H7O 0.94(3)
O6 H6O 0.91(3)

loop_
_geom_torsion_atom_site_label_1
_geom_torsion_atom_site_label_2
_geom_torsion_atom_site_label_3
_geom_torsion_atom_site_label_4
_geom_torsion
O1 C2 C4 C5 15.5(5)
C1 C2 C4 C5 139.2(3)
C3 C2 C4 C5 -100.3(4)
O1 C2 C4 C6 -59.4(4)
C1 C2 C4 C6 64.2(4)
C3 C2 C4 C6 -175.2(3)
C2 C4 C5 C6 -115.3(4)
C4 C5 C6 C11 107.8(4)
C4 C5 C6 C7 -105.5(3)
C5 C4 C6 C11 -107.1(4)
C2 C4 C6 C11 4.5(5)
C5 C4 C6 C7 105.6(3)
C2 C4 C6 C7 -142.8(3)
C2 C4 C6 C5 111.6(4)
C11 C6 C7 O2 74.1(4)
C5 C6 C7 O2 -73.1(4)
C4 C6 C7 O2 -137.9(3)
C11 C6 C7 C8 -47.8(4)
C5 C6 C7 C8 164.9(3)
C4 C6 C7 C8 100.2(3)
O2 C7 C8 O3 55.9(4)
C6 C7 C8 O3 177.1(3)
O2 C7 C8 C9 -68.4(3)
C6 C7 C8 C9 52.8(4)
O3 C8 C9 C10 -160.7(3)
C7 C8 C9 C10 -34.7(4)
O3 C8 C9 C15 22.2(4)
C7 C8 C9 C15 148.2(3)
C15 C9 C10 C12 4.1(5)
C8 C9 C10 C12 -173.2(3)
C15 C9 C10 C11 -174.6(3)
C8 C9 C10 C11 8.2(5)
C7 C6 C11 O4 -159.5(4)
C5 C6 C11 O4 -13.1(6)
C4 C6 C11 O4 53.4(5)
C7 C6 C11 C10 21.6(5)
C5 C6 C11 C10 168.1(3)
C4 C6 C11 C10 -125.4(3)
C9 C10 C11 O4 -179.5(4)
C12 C10 C11 O4 1.8(5)
C9 C10 C11 C6 -0.7(5)
C12 C10 C11 C6 -179.4(3)
C9 C10 C12 C13 -1.8(5)
C11 C10 C12 C13 176.9(3)
C10 C12 C13 C14 -0.4(6)
C12 C13 C14 C15 0.2(7)
C13 C14 C15 C9 2.3(6)
C10 C9 C15 C14 -4.4(5)
C8 C9 C15 C14 172.8(4)
